data_1561381
loop_
_publ_author_name
'Ling, Yajing'
'Bai, Dongjie'
'Feng, Yunlong'
'He, Yabing'

_publ_section_title
;
 Alkaline earth-based coordination polymers derived from a
 cyclotriphosphazene-functionalized hexacarboxylate
;
_journal_name_full 'Journal of Solid State Chemistry'
_journal_page_first 47
_journal_page_last 54
_journal_paper_doi 10.1016/j.jssc.2016.07.016
_journal_volume 242
_journal_year 2016
_chemical_formula_sum 'C48 H38 Ca3 N5 O20 P3'
_chemical_formula_weight 1217.98
_space_group_IT_number 2
_space_group_name_Hall '-P 1'
_space_group_name_H-M_alt 'P -1'
_symmetry_cell_setting triclinic
_symmetry_space_group_name_H-M 'P -1'
_atom_sites_solution_hydrogens geom
_atom_sites_solution_primary direct
_atom_sites_solution_secondary difmap
_cell_angle_alpha 89.746(6)
_cell_angle_beta 80.369(6)
_cell_angle_gamma 70.907(6)
_cell_formula_units_Z 2
_cell_length_a 12.1364(14)
_cell_length_b 15.2512(17)
_cell_length_c 15.5919(17)
_cell_measurement_reflns_used 83163
_cell_measurement_temperature 293(2)
_cell_measurement_theta_max 25
_cell_measurement_theta_min 1
_cell_volume 2684.9(5)
_computing_cell_refinement 'Siemens SMART & SAINT'
_computing_data_collection 'Siemens SMART'
_computing_data_reduction 'Siemens XPREP'
_computing_molecular_graphics 'Bruker SHELXTL'
_computing_publication_material 'Bruker SHELXTL'
_computing_structure_refinement 'SHELXL-97 (Sheldrick, 1997)'
_computing_structure_solution 'SHELXS-97 (Sheldrick, 1990)'
_diffrn_ambient_temperature 293(2)
_diffrn_measured_fraction_theta_full 0.999
_diffrn_measured_fraction_theta_max 0.999
_diffrn_measurement_device_type 'Bruker SMART APEX-II diffractometer'
_diffrn_measurement_method '\w scans'
_diffrn_radiation_monochromator graphite
_diffrn_radiation_source 'fine-focus sealed tube'
_diffrn_radiation_type MoK\a
_diffrn_radiation_wavelength 0.71073
_diffrn_reflns_av_R_equivalents 0.0600
_diffrn_reflns_av_sigmaI/netI 0.0306
_diffrn_reflns_limit_h_max 14
_diffrn_reflns_limit_h_min -14
_diffrn_reflns_limit_k_max 18
_diffrn_reflns_limit_k_min -18
_diffrn_reflns_limit_l_max 18
_diffrn_reflns_limit_l_min -18
_diffrn_reflns_number 83163
_diffrn_reflns_theta_full 25.02
_diffrn_reflns_theta_max 25.02
_diffrn_reflns_theta_min 1.41
_exptl_absorpt_coefficient_mu 0.479
_exptl_absorpt_correction_T_max 0.9582
_exptl_absorpt_correction_T_min 0.8897
_exptl_absorpt_correction_type empirical
_exptl_crystal_colour colourless
_exptl_crystal_density_diffrn 1.507
_exptl_crystal_density_method 'not measured'
_exptl_crystal_description platelike
_exptl_crystal_F_000 1252
_exptl_crystal_size_max 0.25
_exptl_crystal_size_mid 0.20
_exptl_crystal_size_min 0.09
_refine_diff_density_max 1.860
_refine_diff_density_min -0.841
_refine_diff_density_rms 0.077
_refine_ls_extinction_method none
_refine_ls_goodness_of_fit_ref 1.082
_refine_ls_hydrogen_treatment mixed
_refine_ls_matrix_type full
_refine_ls_number_parameters 719
_refine_ls_number_reflns 9480
_refine_ls_number_restraints 48
_refine_ls_restrained_S_all 1.114
_refine_ls_R_factor_all 0.0533
_refine_ls_R_factor_gt 0.0475
_refine_ls_shift/su_max 0.000
_refine_ls_shift/su_mean 0.000
_refine_ls_structure_factor_coef Fsqd
_refine_ls_weighting_details 'calc w=1/[\s^2^(Fo^2^)+(0.0648P)^2^+4.1855P] where P=(Fo^2^+2Fc^2^)/3'
_refine_ls_weighting_scheme calc
_refine_ls_wR_factor_gt 0.1283
_refine_ls_wR_factor_ref 0.1331
_reflns_number_gt 8229
_reflns_number_total 9480
_reflns_threshold_expression >2sigma(I)
_cod_data_source_file JSSC-2016-242-47.CIF
_cod_data_source_block 2
_cod_original_sg_symbol_H-M P-1
_cod_database_code 1561381

loop_
_symmetry_equiv_pos_as_xyz
'x, y, z'
'-x, -y, -z'

loop_
_atom_site_label
_atom_site_type_symbol
_atom_site_fract_x
_atom_site_fract_y
_atom_site_fract_z
_atom_site_U_iso_or_equiv
_atom_site_adp_type
_atom_site_occupancy
_atom_site_symmetry_multiplicity
_atom_site_calc_flag
_atom_site_refinement_flags
_atom_site_disorder_assembly
_atom_site_disorder_group
Ca1 Ca -0.04898(5) 0.25652(4) 0.52592(3) 0.01863(14) Uani 1 1 d . . .
Ca2 Ca 0.0000 0.5000 0.5000 0.02056(18) Uani 1 2 d S . .
Ca3 Ca -0.25427(5) 0.18596(4) 0.42503(4) 0.02326(15) Uani 1 1 d . . .
Ca4 Ca 0.0000 0.0000 0.5000 0.0293(2) Uani 1 2 d S . .
P1 P 0.28943(6) 0.22779(5) -0.03221(4) 0.02015(17) Uani 1 1 d . . .
P2 P 0.49321(6) 0.23404(5) 0.01894(4) 0.02121(17) Uani 1 1 d . . .
P3 P 0.36917(6) 0.37430(5) -0.07678(4) 0.01986(17) Uani 1 1 d . . .
O1 O 0.61889(18) 0.16392(15) -0.02625(12) 0.0289(5) Uani 1 1 d . . .
O2 O 0.42696(17) 0.39384(14) -0.17070(12) 0.0237(4) Uani 1 1 d . . .
O3 O 0.3055(2) 0.13969(15) -0.09223(14) 0.0337(5) Uani 1 1 d . . .
O4 O 0.16197(19) 0.24882(17) 0.02481(14) 0.0340(5) Uani 1 1 d . . .
O5 O 0.52688(18) 0.23529(16) 0.11221(12) 0.0291(5) Uani 1 1 d . . .
O6 O 0.2969(2) 0.47873(14) -0.04228(13) 0.0294(5) Uani 1 1 d . . .
O7 O 0.81968(19) 0.16756(15) -0.43212(13) 0.0297(5) Uani 1 1 d . . .
O8 O 0.6501(2) 0.1477(2) -0.43594(15) 0.0526(7) Uani 1 1 d . . .
O9 O 0.23739(19) 0.66809(14) -0.46094(14) 0.0300(5) Uani 1 1 d . . .
O10 O 0.11131(19) 0.59088(14) -0.45319(14) 0.0285(5) Uani 1 1 d . . .
O11 O 0.1661(2) -0.02571(15) -0.41288(15) 0.0348(5) Uani 1 1 d . . .
O12 O 0.0579(2) 0.11923(15) -0.41800(14) 0.0321(5) Uani 1 1 d . . .
O13 O 0.1089(2) 0.65950(16) 0.34302(14) 0.0419(6) Uani 1 1 d . . .
O14 O 0.0372(2) 0.54266(17) 0.35492(14) 0.0377(6) Uani 1 1 d . . .
O15 O 0.1647(2) 0.37593(18) 0.46552(16) 0.0466(7) Uani 1 1 d . . .
O16 O 0.1377(2) 0.2412(2) 0.44404(16) 0.0473(7) Uani 1 1 d . . .
O17 O -0.04353(18) 0.16043(15) 0.40464(12) 0.0272(5) Uani 1 1 d . . .
O18 O 0.1019(2) 0.02885(16) 0.36597(15) 0.0430(6) Uani 1 1 d . . .
O19 O -0.2323(3) 0.1971(2) 0.27565(17) 0.0636(9) Uani 1 1 d . . .
O20 O -0.4491(3) 0.2253(5) 0.4130(3) 0.135(2) Uani 1 1 d . . .
N1 N 0.2828(2) 0.31740(17) -0.08471(15) 0.0245(5) Uani 1 1 d . . .
N2 N 0.3909(2) 0.19114(17) 0.02306(15) 0.0242(5) Uani 1 1 d . . .
N3 N 0.4724(2) 0.33141(18) -0.02361(16) 0.0257(5) Uani 1 1 d . . .
N4 N -0.1942(4) 0.2194(3) 0.1327(2) 0.0596(10) Uani 1 1 d U . .
N5 N -0.5953(3) 0.2266(3) 0.5211(3) 0.0699(11) Uani 1 1 d U . .
C1 C 0.6466(3) 0.1587(2) -0.11767(18) 0.0252(6) Uani 1 1 d . . .
C2 C 0.5855(3) 0.1226(3) -0.1667(2) 0.0346(8) Uani 1 1 d . . .
H2 H 0.5281 0.0984 -0.1398 0.042 Uiso 1 1 calc R . .
C3 C 0.6108(3) 0.1229(3) -0.2567(2) 0.0339(7) Uani 1 1 d . . .
H3 H 0.5675 0.1016 -0.2905 0.041 Uiso 1 1 calc R . .
C4 C 0.7007(3) 0.1549(2) -0.29680(18) 0.0250(6) Uani 1 1 d . . .
C5 C 0.7654(3) 0.1851(2) -0.2463(2) 0.0323(7) Uani 1 1 d . . .
H5 H 0.8282 0.2034 -0.2729 0.039 Uiso 1 1 calc R . .
C6 C 0.7377(3) 0.1885(2) -0.1564(2) 0.0349(7) Uani 1 1 d . . .
H6 H 0.7801 0.2107 -0.1225 0.042 Uiso 1 1 calc R . .
C7 C 0.7245(3) 0.1570(2) -0.39429(19) 0.0261(6) Uani 1 1 d . . .
C8 C 0.2569(3) 0.1266(2) -0.16359(19) 0.0269(6) Uani 1 1 d . . .
C9 C 0.1576(3) 0.1894(2) -0.1876(2) 0.0342(7) Uani 1 1 d . . .
H9 H 0.1182 0.2458 -0.1560 0.041 Uiso 1 1 calc R . .
C10 C 0.1180(3) 0.1665(2) -0.2600(2) 0.0316(7) Uani 1 1 d . . .
H10 H 0.0519 0.2086 -0.2775 0.038 Uiso 1 1 calc R . .
C11 C 0.1748(3) 0.0824(2) -0.30674(19) 0.0249(6) Uani 1 1 d . . .
C12 C 0.2743(3) 0.0209(2) -0.2811(2) 0.0388(8) Uani 1 1 d . . .
H12 H 0.3139 -0.0355 -0.3123 0.047 Uiso 1 1 calc R . .
C13 C 0.3151(3) 0.0429(2) -0.2094(2) 0.0417(9) Uani 1 1 d . . .
H13 H 0.3818 0.0013 -0.1922 0.050 Uiso 1 1 calc R . .
C14 C 0.1306(3) 0.0576(2) -0.38420(18) 0.0229(6) Uani 1 1 d . . .
C15 C 0.3661(3) 0.4444(2) -0.23347(18) 0.0232(6) Uani 1 1 d . . .
C16 C 0.2540(3) 0.4479(3) -0.2423(2) 0.0373(8) Uani 1 1 d . . .
H16 H 0.2131 0.4173 -0.2045 0.045 Uiso 1 1 calc R . .
C17 C 0.2026(3) 0.4978(2) -0.3084(2) 0.0339(7) Uani 1 1 d . . .
H17 H 0.1276 0.4989 -0.3155 0.041 Uiso 1 1 calc R . .
C18 C 0.2607(3) 0.5457(2) -0.36376(19) 0.0246(6) Uani 1 1 d . . .
C19 C 0.3740(3) 0.5411(3) -0.3537(2) 0.0407(9) Uani 1 1 d . . .
H19 H 0.4144 0.5730 -0.3904 0.049 Uiso 1 1 calc R . .
C20 C 0.4272(3) 0.4897(3) -0.2895(2) 0.0402(8) Uani 1 1 d . . .
H20 H 0.5039 0.4856 -0.2841 0.048 Uiso 1 1 calc R . .
C21 C 0.1999(3) 0.60412(19) -0.43078(18) 0.0229(6) Uani 1 1 d . . .
C22 C 0.1365(3) 0.2100(2) 0.10448(19) 0.0262(6) Uani 1 1 d . . .
C23 C 0.1793(3) 0.1162(2) 0.1155(2) 0.0333(7) Uani 1 1 d . . .
H23 H 0.2282 0.0754 0.0700 0.040 Uiso 1 1 calc R . .
C24 C 0.1482(3) 0.0840(2) 0.1953(2) 0.0308(7) Uani 1 1 d . . .
H24 H 0.1772 0.0207 0.2039 0.037 Uiso 1 1 calc R . .
C25 C 0.0740(3) 0.1445(2) 0.26335(18) 0.0236(6) Uani 1 1 d . . .
C26 C 0.0314(3) 0.2383(2) 0.2493(2) 0.0326(7) Uani 1 1 d . . .
H26 H -0.0192 0.2794 0.2939 0.039 Uiso 1 1 calc R . .
C27 C 0.0629(3) 0.2713(2) 0.1702(2) 0.0336(7) Uani 1 1 d . . .
H27 H 0.0347 0.3345 0.1613 0.040 Uiso 1 1 calc R . .
C28 C 0.0439(3) 0.1078(2) 0.34961(18) 0.0250(6) Uani 1 1 d . . .
C29 C 0.4406(2) 0.2513(2) 0.18867(17) 0.0240(6) Uani 1 1 d . . .
C30 C 0.4019(3) 0.1797(2) 0.21994(19) 0.0269(6) Uani 1 1 d . . .
H30 H 0.4301 0.1218 0.1902 0.032 Uiso 1 1 calc R . .
C31 C 0.3200(3) 0.1959(2) 0.29668(19) 0.0279(7) Uani 1 1 d . . .
H31 H 0.2931 0.1484 0.3186 0.033 Uiso 1 1 calc R . .
C32 C 0.2779(3) 0.2824(2) 0.34105(19) 0.0264(6) Uani 1 1 d . . .
C33 C 0.3199(3) 0.3523(2) 0.3081(2) 0.0342(7) Uani 1 1 d . . .
H33 H 0.2933 0.4100 0.3381 0.041 Uiso 1 1 calc R . .
C34 C 0.4014(3) 0.3374(2) 0.2307(2) 0.0331(7) Uani 1 1 d . . .
H34 H 0.4284 0.3847 0.2082 0.040 Uiso 1 1 calc R . .
C35 C 0.1864(3) 0.3010(2) 0.4228(2) 0.0331(7) Uani 1 1 d . . .
C36 C 0.2479(3) 0.5027(2) 0.04664(18) 0.0262(6) Uani 1 1 d . . .
C37 C 0.1486(3) 0.4815(3) 0.0839(2) 0.0398(8) Uani 1 1 d . . .
H37 H 0.1151 0.4492 0.0514 0.048 Uiso 1 1 calc R . .
C38 C 0.1004(3) 0.5089(3) 0.1699(2) 0.0398(8) Uani 1 1 d . . .
H38 H 0.0349 0.4935 0.1958 0.048 Uiso 1 1 calc R . .
C39 C 0.1474(3) 0.5592(2) 0.21855(19) 0.0261(6) Uani 1 1 d . . .
C40 C 0.2459(3) 0.5809(2) 0.1788(2) 0.0310(7) Uani 1 1 d . . .
H40 H 0.2778 0.6153 0.2102 0.037 Uiso 1 1 calc R . .
C41 C 0.2971(3) 0.5520(2) 0.0927(2) 0.0323(7) Uani 1 1 d . . .
H41 H 0.3638 0.5658 0.0668 0.039 Uiso 1 1 calc R . .
C42 C 0.0936(3) 0.5890(2) 0.31294(19) 0.0269(7) Uani 1 1 d . . .
C43 C -0.2363(6) 0.2477(5) 0.2162(4) 0.0879(17) Uani 1 1 d U . .
H43 H -0.2712 0.3113 0.2292 0.106 Uiso 1 1 calc R . .
C44 C -0.1473(7) 0.1282(5) 0.1049(5) 0.111(2) Uani 1 1 d U . .
H44A H -0.2100 0.1047 0.0984 0.166 Uiso 1 1 calc R . .
H44B H -0.1033 0.0935 0.1469 0.166 Uiso 1 1 calc R . .
H44C H -0.0955 0.1220 0.0499 0.166 Uiso 1 1 calc R . .
C45 C -0.2070(8) 0.2886(6) 0.0714(5) 0.121(3) Uani 1 1 d U . .
H45A H -0.2262 0.3482 0.1009 0.181 Uiso 1 1 calc R . .
H45B H -0.2694 0.2890 0.0406 0.181 Uiso 1 1 calc R . .
H45C H -0.1342 0.2759 0.0307 0.181 Uiso 1 1 calc R . .
C46 C -0.5485(6) 0.2814(8) 0.4926(6) 0.146(3) Uani 1 1 d U . .
H46 H -0.5660 0.3427 0.5123 0.176 Uiso 1 1 calc R . .
C47 C -0.6807(5) 0.2389(5) 0.5945(4) 0.0933(19) Uani 1 1 d U . .
H47A H -0.7156 0.3039 0.6113 0.140 Uiso 1 1 calc R . .
H47B H -0.6451 0.2063 0.6411 0.140 Uiso 1 1 calc R . .
H47C H -0.7408 0.2150 0.5824 0.140 Uiso 1 1 calc R . .
C48 C -0.5588(9) 0.1291(8) 0.4865(7) 0.186(5) Uani 1 1 d U . .
H48A H -0.5247 0.0880 0.5289 0.279 Uiso 1 1 calc R . .
H48B H -0.5014 0.1202 0.4340 0.279 Uiso 1 1 calc R . .
H48C H -0.6268 0.1158 0.4740 0.279 Uiso 1 1 calc R . .

loop_
_atom_site_aniso_label
_atom_site_aniso_U_11
_atom_site_aniso_U_22
_atom_site_aniso_U_33
_atom_site_aniso_U_23
_atom_site_aniso_U_13
_atom_site_aniso_U_12
Ca1 0.0233(3) 0.0162(3) 0.0154(3) -0.0007(2) -0.0013(2) -0.0063(2)
Ca2 0.0228(4) 0.0176(4) 0.0188(4) -0.0013(3) 0.0023(3) -0.0063(3)
Ca3 0.0273(3) 0.0249(3) 0.0197(3) 0.0027(2) -0.0064(2) -0.0104(2)
Ca4 0.0434(5) 0.0390(5) 0.0184(4) 0.0110(4) -0.0125(4) -0.0276(4)
P1 0.0227(4) 0.0254(4) 0.0138(3) 0.0031(3) -0.0037(3) -0.0097(3)
P2 0.0194(4) 0.0302(4) 0.0116(3) 0.0010(3) -0.0015(3) -0.0057(3)
P3 0.0230(4) 0.0220(4) 0.0134(3) 0.0011(3) -0.0009(3) -0.0070(3)
O1 0.0224(11) 0.0413(13) 0.0145(10) 0.0030(9) 0.0006(8) -0.0013(9)
O2 0.0238(10) 0.0284(11) 0.0164(10) 0.0047(8) -0.0009(8) -0.0063(9)
O3 0.0434(13) 0.0302(12) 0.0315(12) -0.0005(9) -0.0199(10) -0.0110(10)
O4 0.0256(11) 0.0478(14) 0.0264(11) 0.0196(10) -0.0024(9) -0.0107(10)
O5 0.0204(10) 0.0519(14) 0.0134(10) 0.0001(9) -0.0017(8) -0.0103(10)
O6 0.0411(13) 0.0245(11) 0.0173(10) -0.0003(8) 0.0015(9) -0.0069(10)
O7 0.0337(12) 0.0398(13) 0.0197(10) 0.0055(9) 0.0007(9) -0.0204(10)
O8 0.0386(14) 0.104(2) 0.0243(12) 0.0105(13) -0.0095(11) -0.0335(15)
O9 0.0363(12) 0.0205(10) 0.0369(12) 0.0096(9) -0.0103(10) -0.0125(9)
O10 0.0325(12) 0.0281(11) 0.0301(11) 0.0067(9) -0.0123(9) -0.0138(9)
O11 0.0484(14) 0.0234(11) 0.0366(12) -0.0024(9) -0.0187(11) -0.0117(10)
O12 0.0387(13) 0.0280(11) 0.0314(12) 0.0050(9) -0.0179(10) -0.0076(10)
O13 0.0659(17) 0.0336(13) 0.0241(11) -0.0103(10) 0.0026(11) -0.0187(12)
O14 0.0448(14) 0.0433(14) 0.0235(11) 0.0023(10) 0.0053(10) -0.0181(11)
O15 0.0426(14) 0.0410(14) 0.0327(13) -0.0054(11) 0.0077(11) 0.0106(11)
O16 0.0336(13) 0.0728(19) 0.0358(13) 0.0043(13) 0.0062(11) -0.0241(13)
O17 0.0277(11) 0.0354(12) 0.0176(10) -0.0066(9) 0.0041(8) -0.0132(9)
O18 0.0534(15) 0.0297(13) 0.0300(12) 0.0109(10) 0.0083(11) 0.0000(11)
O19 0.072(2) 0.098(2) 0.0264(14) 0.0184(15) -0.0167(13) -0.0309(18)
O20 0.0423(19) 0.295(7) 0.086(3) 0.111(4) -0.0332(19) -0.072(3)
N1 0.0255(13) 0.0312(14) 0.0189(12) 0.0081(10) -0.0073(10) -0.0108(11)
N2 0.0285(13) 0.0294(13) 0.0165(11) 0.0051(10) -0.0068(10) -0.0108(11)
N3 0.0273(13) 0.0310(14) 0.0222(12) 0.0022(10) -0.0055(10) -0.0137(11)
N4 0.076(2) 0.090(3) 0.0288(16) 0.0100(17) -0.0159(16) -0.046(2)
N5 0.044(2) 0.091(3) 0.056(2) 0.002(2) -0.0072(18) 0.001(2)
C1 0.0239(15) 0.0281(15) 0.0161(13) 0.0000(11) 0.0030(11) -0.0020(12)
C2 0.0295(17) 0.051(2) 0.0242(16) -0.0007(14) 0.0058(13) -0.0193(15)
C3 0.0286(17) 0.052(2) 0.0237(16) -0.0044(14) 0.0001(13) -0.0190(15)
C4 0.0242(15) 0.0277(15) 0.0178(14) -0.0008(11) 0.0026(11) -0.0046(12)
C5 0.0363(18) 0.0431(19) 0.0215(15) 0.0018(13) 0.0029(13) -0.0224(15)
C6 0.0401(19) 0.048(2) 0.0222(16) 0.0005(14) -0.0044(14) -0.0227(16)
C7 0.0256(15) 0.0288(16) 0.0202(14) 0.0020(12) -0.0012(12) -0.0054(13)
C8 0.0314(16) 0.0285(16) 0.0241(15) -0.0006(12) -0.0099(13) -0.0119(13)
C9 0.0357(18) 0.0280(17) 0.0342(17) -0.0098(13) -0.0102(14) -0.0021(14)
C10 0.0288(16) 0.0295(17) 0.0354(17) -0.0007(13) -0.0157(14) -0.0033(13)
C11 0.0282(15) 0.0219(15) 0.0276(15) 0.0010(12) -0.0096(12) -0.0102(12)
C12 0.044(2) 0.0252(17) 0.045(2) -0.0111(14) -0.0216(16) -0.0003(15)
C13 0.039(2) 0.0309(18) 0.052(2) -0.0069(16) -0.0274(17) 0.0028(15)
C14 0.0261(15) 0.0239(15) 0.0221(14) 0.0027(12) -0.0066(12) -0.0117(12)
C15 0.0283(15) 0.0236(15) 0.0154(13) 0.0017(11) -0.0035(11) -0.0056(12)
C16 0.0323(18) 0.052(2) 0.0338(18) 0.0217(16) -0.0074(14) -0.0212(16)
C17 0.0279(17) 0.046(2) 0.0327(17) 0.0156(15) -0.0100(14) -0.0171(15)
C18 0.0277(15) 0.0217(14) 0.0232(14) 0.0027(12) -0.0041(12) -0.0065(12)
C19 0.0390(19) 0.051(2) 0.042(2) 0.0273(17) -0.0130(16) -0.0255(17)
C20 0.0310(18) 0.057(2) 0.042(2) 0.0244(17) -0.0136(15) -0.0236(17)
C21 0.0252(15) 0.0191(14) 0.0212(14) -0.0006(11) -0.0014(12) -0.0043(12)
C22 0.0230(15) 0.0353(17) 0.0212(14) 0.0098(12) -0.0022(12) -0.0118(13)
C23 0.0394(18) 0.0316(17) 0.0199(15) 0.0001(13) 0.0078(13) -0.0062(14)
C24 0.0372(18) 0.0219(15) 0.0255(16) 0.0016(12) 0.0048(13) -0.0043(13)
C25 0.0229(15) 0.0262(15) 0.0192(14) 0.0008(12) 0.0011(11) -0.0073(12)
C26 0.0391(18) 0.0233(16) 0.0269(16) -0.0007(13) 0.0068(14) -0.0051(14)
C27 0.0361(18) 0.0254(16) 0.0341(18) 0.0093(13) 0.0000(14) -0.0062(14)
C28 0.0290(16) 0.0264(16) 0.0183(14) -0.0019(12) 0.0009(12) -0.0100(13)
C29 0.0173(14) 0.0394(17) 0.0120(13) 0.0014(12) -0.0022(10) -0.0051(12)
C30 0.0283(16) 0.0279(16) 0.0197(14) -0.0029(12) -0.0026(12) -0.0036(13)
C31 0.0280(16) 0.0333(17) 0.0233(15) 0.0028(13) -0.0022(12) -0.0125(13)
C32 0.0214(15) 0.0321(16) 0.0204(14) 0.0027(12) -0.0017(12) -0.0027(12)
C33 0.0402(19) 0.0273(16) 0.0262(16) -0.0041(13) 0.0036(14) -0.0038(14)
C34 0.0386(18) 0.0330(17) 0.0267(16) 0.0050(13) 0.0008(14) -0.0136(15)
C35 0.0203(15) 0.045(2) 0.0234(16) 0.0026(14) 0.0000(12) 0.0021(14)
C36 0.0323(16) 0.0238(15) 0.0169(14) -0.0018(11) 0.0023(12) -0.0050(13)
C37 0.044(2) 0.048(2) 0.0314(18) -0.0150(15) 0.0044(15) -0.0250(17)
C38 0.041(2) 0.049(2) 0.0319(18) -0.0122(15) 0.0104(15) -0.0267(17)
C39 0.0326(16) 0.0200(14) 0.0226(15) -0.0018(11) 0.0005(12) -0.0070(12)
C40 0.0393(18) 0.0305(17) 0.0256(16) -0.0063(13) 0.0001(13) -0.0174(14)
C41 0.0350(18) 0.0343(17) 0.0279(16) -0.0029(13) 0.0055(13) -0.0170(15)
C42 0.0308(16) 0.0231(15) 0.0203(14) 0.0003(12) -0.0004(12) -0.0020(13)
C43 0.097(4) 0.108(4) 0.063(3) -0.003(3) -0.029(3) -0.032(3)
C44 0.108(5) 0.107(5) 0.111(5) 0.000(4) -0.035(4) -0.020(4)
C45 0.155(6) 0.117(5) 0.115(5) 0.042(4) -0.055(5) -0.064(5)
C46 0.076(4) 0.242(8) 0.150(6) 0.125(6) -0.060(4) -0.074(5)
C47 0.073(3) 0.141(5) 0.074(3) 0.038(4) -0.013(3) -0.045(3)
C48 0.150(7) 0.201(8) 0.171(7) -0.040(6) -0.108(6) 0.028(6)

loop_
_atom_type_symbol
_atom_type_description
_atom_type_scat_dispersion_real
_atom_type_scat_dispersion_imag
_atom_type_scat_source
C C 0.0033 0.0016 'International Tables Vol C Tables 4.2.6.8 and 6.1.1.4'
H H 0.0000 0.0000 'International Tables Vol C Tables 4.2.6.8 and 6.1.1.4'
Ca Ca 0.2262 0.3064 'International Tables Vol C Tables 4.2.6.8 and 6.1.1.4'
N N 0.0061 0.0033 'International Tables Vol C Tables 4.2.6.8 and 6.1.1.4'
O O 0.0106 0.0060 'International Tables Vol C Tables 4.2.6.8 and 6.1.1.4'
P P 0.1023 0.0942 'International Tables Vol C Tables 4.2.6.8 and 6.1.1.4'

loop_
_geom_angle_atom_site_label_1
_geom_angle_atom_site_label_2
_geom_angle_atom_site_label_3
_geom_angle
_geom_angle_site_symmetry_1
_geom_angle_site_symmetry_3
O13 Ca1 O12 95.09(9) 2_566 1_556
O13 Ca1 O16 119.24(10) 2_566 .
O12 Ca1 O16 82.37(9) 1_556 .
O13 Ca1 O17 162.01(9) 2_566 .
O12 Ca1 O17 85.39(8) 1_556 .
O16 Ca1 O17 78.69(8) . .
O13 Ca1 O7 92.27(8) 2_566 1_456
O12 Ca1 O7 71.84(8) 1_556 1_456
O16 Ca1 O7 141.03(9) . 1_456
O17 Ca1 O7 70.74(7) . 1_456
O13 Ca1 O10 87.65(8) 2_566 2_565
O12 Ca1 O10 164.83(8) 1_556 2_565
O16 Ca1 O10 83.28(9) . 2_565
O17 Ca1 O10 96.59(7) . 2_565
O7 Ca1 O10 123.04(7) 1_456 2_565
O13 Ca1 O9 97.99(9) 2_566 2_565
O12 Ca1 O9 142.42(7) 1_556 2_565
O16 Ca1 O9 120.11(8) . 2_565
O17 Ca1 O9 71.80(7) . 2_565
O7 Ca1 O9 72.57(7) 1_456 2_565
O10 Ca1 O9 51.20(7) 2_565 2_565
O13 Ca1 C21 95.91(9) 2_566 2_565
O12 Ca1 C21 165.54(8) 1_556 2_565
O16 Ca1 C21 100.30(9) . 2_565
O17 Ca1 C21 81.25(8) . 2_565
O7 Ca1 C21 98.35(8) 1_456 2_565
O10 Ca1 C21 25.68(7) 2_565 2_565
O9 Ca1 C21 25.82(7) 2_565 2_565
O13 Ca1 Ca3 121.01(7) 2_566 .
O12 Ca1 Ca3 102.43(6) 1_556 .
O16 Ca1 Ca3 118.69(7) . .
O17 Ca1 Ca3 42.00(5) . .
O7 Ca1 Ca3 44.39(5) 1_456 .
O10 Ca1 Ca3 88.77(5) 2_565 .
O9 Ca1 Ca3 41.36(5) 2_565 .
C21 Ca1 Ca3 63.72(6) 2_565 .
O13 Ca1 Ca4 124.28(6) 2_566 .
O12 Ca1 Ca4 41.97(5) 1_556 .
O16 Ca1 Ca4 92.77(7) . .
O17 Ca1 Ca4 47.91(5) . .
O7 Ca1 Ca4 48.67(5) 1_456 .
O10 Ca1 Ca4 144.09(5) 2_565 .
O9 Ca1 Ca4 103.27(5) 2_565 .
C21 Ca1 Ca4 123.58(6) 2_565 .
Ca3 Ca1 Ca4 61.914(14) . .
O13 Ca1 Ca2 69.71(6) 2_566 .
O12 Ca1 Ca2 132.07(6) 1_556 .
O16 Ca1 Ca2 68.50(7) . .
O17 Ca1 Ca2 122.59(5) . .
O7 Ca1 Ca2 149.56(6) 1_456 .
O10 Ca1 Ca2 35.90(5) 2_565 .
O9 Ca1 Ca2 85.49(5) 2_565 .
C21 Ca1 Ca2 61.12(6) 2_565 .
Ca3 Ca1 Ca2 124.660(18) . .
Ca4 Ca1 Ca2 161.172(16) . .
O15 Ca2 O15 180.000(1) . 2_566
O15 Ca2 O14 87.26(9) . .
O15 Ca2 O14 92.74(9) 2_566 .
O15 Ca2 O14 92.74(9) . 2_566
O15 Ca2 O14 87.26(9) 2_566 2_566
O14 Ca2 O14 180.000(1) . 2_566
O15 Ca2 O10 88.62(9) . 2_565
O15 Ca2 O10 91.38(9) 2_566 2_565
O14 Ca2 O10 88.84(8) . 2_565
O14 Ca2 O10 91.16(8) 2_566 2_565
O15 Ca2 O10 91.38(9) . 1_556
O15 Ca2 O10 88.62(9) 2_566 1_556
O14 Ca2 O10 91.16(8) . 1_556
O14 Ca2 O10 88.84(8) 2_566 1_556
O10 Ca2 O10 180.00(9) 2_565 1_556
O15 Ca2 C35 163.32(10) . 2_566
O15 Ca2 C35 16.68(10) 2_566 2_566
O14 Ca2 C35 96.65(8) . 2_566
O14 Ca2 C35 83.35(8) 2_566 2_566
O10 Ca2 C35 107.61(8) 2_565 2_566
O10 Ca2 C35 72.39(8) 1_556 2_566
O15 Ca2 Ca1 115.00(8) . 2_566
O15 Ca2 Ca1 65.00(8) 2_566 2_566
O14 Ca2 Ca1 64.81(6) . 2_566
O14 Ca2 Ca1 115.19(6) 2_566 2_566
O10 Ca2 Ca1 142.19(5) 2_565 2_566
O10 Ca2 Ca1 37.81(5) 1_556 2_566
C35 Ca2 Ca1 53.63(6) 2_566 2_566
O15 Ca2 Ca1 65.00(8) . .
O15 Ca2 Ca1 115.00(8) 2_566 .
O14 Ca2 Ca1 115.19(6) . .
O14 Ca2 Ca1 64.81(6) 2_566 .
O10 Ca2 Ca1 37.81(5) 2_565 .
O10 Ca2 Ca1 142.19(5) 1_556 .
C35 Ca2 Ca1 126.37(6) 2_566 .
Ca1 Ca2 Ca1 180.0 2_566 .
O20 Ca3 O19 82.01(13) . .
O20 Ca3 O11 110.11(18) . 2
O19 Ca3 O11 92.59(11) . 2
O20 Ca3 O9 102.38(18) . 2_565
O19 Ca3 O9 97.77(10) . 2_565
O11 Ca3 O9 146.96(8) 2 2_565
O20 Ca3 O17 166.42(10) . .
O19 Ca3 O17 85.30(9) . .
O11 Ca3 O17 75.21(8) 2 .
O9 Ca3 O17 74.50(7) 2_565 .
O20 Ca3 O8 75.50(11) . 1_456
O19 Ca3 O8 152.60(10) . 1_456
O11 Ca3 O8 80.88(10) 2 1_456
O9 Ca3 O8 102.12(9) 2_565 1_456
O17 Ca3 O8 118.02(8) . 1_456
O20 Ca3 O7 124.04(11) . 1_456
O19 Ca3 O7 153.62(10) . 1_456
O11 Ca3 O7 82.57(8) 2 1_456
O9 Ca3 O7 74.28(7) 2_565 1_456
O17 Ca3 O7 68.37(7) . 1_456
O8 Ca3 O7 52.23(7) 1_456 1_456
O20 Ca3 C7 98.82(11) . 1_456
O19 Ca3 C7 175.49(11) . 1_456
O11 Ca3 C7 82.96(8) 2 1_456
O9 Ca3 C7 86.40(8) 2_565 1_456
O17 Ca3 C7 94.21(8) . 1_456
O8 Ca3 C7 25.87(8) 1_456 1_456
O7 Ca3 C7 26.54(8) 1_456 1_456
O20 Ca3 Ca1 143.35(17) . .
O19 Ca3 Ca1 114.87(8) . .
O11 Ca3 Ca1 101.70(6) 2 .
O9 Ca3 Ca1 45.64(5) 2_565 .
O17 Ca3 Ca1 41.01(5) . .
O8 Ca3 Ca1 92.53(6) 1_456 .
O7 Ca3 Ca1 42.28(5) 1_456 .
C7 Ca3 Ca1 66.98(6) 1_456 .
O20 Ca3 Ca4 143.68(14) . .
O19 Ca3 Ca4 114.07(9) . .
O11 Ca3 Ca4 40.84(5) 2 .
O9 Ca3 Ca4 106.99(5) 2_565 .
O17 Ca3 Ca4 47.59(5) . .
O8 Ca3 Ca4 77.80(7) 1_456 .
O7 Ca3 Ca4 48.34(5) 1_456 .
C7 Ca3 Ca4 62.79(6) 1_456 .
Ca1 Ca3 Ca4 61.353(15) . .
O18 Ca4 O18 180.0 . 2_556
O18 Ca4 O11 82.29(9) . 2
O18 Ca4 O11 97.71(9) 2_556 2
O18 Ca4 O11 97.71(9) . 1_556
O18 Ca4 O11 82.29(9) 2_556 1_556
O11 Ca4 O11 180.00(8) 2 1_556
O18 Ca4 O12 88.48(9) . 2
O18 Ca4 O12 91.52(9) 2_556 2
O11 Ca4 O12 50.51(7) 2 2
O11 Ca4 O12 129.49(7) 1_556 2
O18 Ca4 O12 91.52(9) . 1_556
O18 Ca4 O12 88.48(9) 2_556 1_556
O11 Ca4 O12 129.49(7) 2 1_556
O11 Ca4 O12 50.51(7) 1_556 1_556
O12 Ca4 O12 180.00(8) 2 1_556
O18 Ca4 O17 49.54(7) . .
O18 Ca4 O17 130.46(7) 2_556 .
O11 Ca4 O17 65.39(7) 2 .
O11 Ca4 O17 114.61(7) 1_556 .
O12 Ca4 O17 107.29(6) 2 .
O12 Ca4 O17 72.72(6) 1_556 .
O18 Ca4 O17 130.46(7) . 2_556
O18 Ca4 O17 49.54(7) 2_556 2_556
O11 Ca4 O17 114.61(7) 2 2_556
O11 Ca4 O17 65.39(7) 1_556 2_556
O12 Ca4 O17 72.71(6) 2 2_556
O12 Ca4 O17 107.28(6) 1_556 2_556
O17 Ca4 O17 180.0 . 2_556
O18 Ca4 O7 108.41(7) . 1_456
O18 Ca4 O7 71.59(7) 2_556 1_456
O11 Ca4 O7 72.74(7) 2 1_456
O11 Ca4 O7 107.26(7) 1_556 1_456
O12 Ca4 O7 118.09(7) 2 1_456
O12 Ca4 O7 61.91(7) 1_556 1_456
O17 Ca4 O7 59.04(6) . 1_456
O17 Ca4 O7 120.96(6) 2_556 1_456
O18 Ca4 O7 71.59(7) . 2_655
O18 Ca4 O7 108.41(7) 2_556 2_655
O11 Ca4 O7 107.26(7) 2 2_655
O11 Ca4 O7 72.74(7) 1_556 2_655
O12 Ca4 O7 61.91(7) 2 2_655
O12 Ca4 O7 118.09(7) 1_556 2_655
O17 Ca4 O7 120.96(6) . 2_655
O17 Ca4 O7 59.04(6) 2_556 2_655
O7 Ca4 O7 180.0 1_456 2_655
O18 Ca4 C14 81.37(9) . 2
O18 Ca4 C14 98.63(9) 2_556 2
O11 Ca4 C14 25.64(8) 2 2
O11 Ca4 C14 154.36(8) 1_556 2
O12 Ca4 C14 25.34(7) 2 2
O12 Ca4 C14 154.66(7) 1_556 2
O17 Ca4 C14 84.40(7) . 2
O17 Ca4 C14 95.60(7) 2_556 2
O7 Ca4 C14 97.19(7) 1_456 2
O7 Ca4 C14 82.81(7) 2_655 2
O18 Ca4 C14 98.63(9) . 1_556
O18 Ca4 C14 81.37(9) 2_556 1_556
O11 Ca4 C14 154.36(8) 2 1_556
O11 Ca4 C14 25.64(8) 1_556 1_556
O12 Ca4 C14 154.66(7) 2 1_556
O12 Ca4 C14 25.34(7) 1_556 1_556
O17 Ca4 C14 95.60(7) . 1_556
O17 Ca4 C14 84.40(7) 2_556 1_556
O7 Ca4 C14 82.81(7) 1_456 1_556
O7 Ca4 C14 97.19(7) 2_655 1_556
C14 Ca4 C14 180.00(8) 2 1_556
N2 P1 N1 118.33(13) . .
N2 P1 O3 103.03(13) . .
N1 P1 O3 113.13(13) . .
N2 P1 O4 112.36(12) . .
N1 P1 O4 105.38(13) . .
O3 P1 O4 103.85(13) . .
N2 P2 O5 109.38(12) . .
N2 P2 N3 116.49(13) . .
O5 P2 N3 112.09(13) . .
N2 P2 O1 112.64(13) . .
O5 P2 O1 95.46(11) . .
N3 P2 O1 108.85(13) . .
N3 P3 N1 117.50(13) . .
N3 P3 O2 107.72(12) . .
N1 P3 O2 110.18(12) . .
N3 P3 O6 110.01(13) . .
N1 P3 O6 111.06(13) . .
O2 P3 O6 98.67(11) . .
C1 O1 P2 117.89(18) . .
C15 O2 P3 126.16(18) . .
C8 O3 P1 133.3(2) . .
C22 O4 P1 125.54(19) . .
C29 O5 P2 121.54(18) . .
C36 O6 P3 121.90(18) . .
C7 O7 Ca1 154.0(2) . 1_654
C7 O7 Ca3 90.67(17) . 1_654
Ca1 O7 Ca3 93.33(7) 1_654 1_654
C7 O7 Ca4 114.29(19) . 1_654
Ca1 O7 Ca4 91.40(7) 1_654 1_654
Ca3 O7 Ca4 90.05(7) 1_654 1_654
C7 O8 Ca3 94.78(19) . 1_654
C21 O9 Ca3 143.75(19) . 2_565
C21 O9 Ca1 91.66(17) . 2_565
Ca3 O9 Ca1 93.00(7) 2_565 2_565
C21 O10 Ca2 155.79(19) . 1_554
C21 O10 Ca1 93.90(17) . 2_565
Ca2 O10 Ca1 106.29(8) 1_554 2_565
C14 O11 Ca3 161.9(2) . 2
C14 O11 Ca4 93.49(17) . 1_554
Ca3 O11 Ca4 102.50(8) 2 1_554
C14 O12 Ca1 165.6(2) . 1_554
C14 O12 Ca4 92.58(17) . 1_554
Ca1 O12 Ca4 100.71(8) 1_554 1_554
C42 O13 Ca1 135.2(2) . 2_566
C42 O14 Ca2 137.7(2) . .
C35 O15 Ca2 132.4(2) . .
C35 O16 Ca1 130.8(2) . .
C28 O17 Ca1 131.17(19) . .
C28 O17 Ca3 131.72(18) . .
Ca1 O17 Ca3 96.99(7) . .
C28 O17 Ca4 82.80(17) . .
Ca1 O17 Ca4 93.12(7) . .
Ca3 O17 Ca4 92.75(7) . .
C28 O18 Ca4 105.17(19) . .
C43 O19 Ca3 146.4(4) . .
C46 O20 Ca3 119.3(4) . .
P1 N1 P3 121.38(15) . .
P1 N2 P2 122.03(15) . .
P3 N3 P2 122.42(16) . .
C43 N4 C44 123.1(5) . .
C43 N4 C45 117.1(6) . .
C44 N4 C45 119.7(5) . .
C46 N5 C47 127.2(8) . .
C46 N5 C48 123.8(8) . .
C47 N5 C48 108.7(7) . .
C2 C1 C6 121.3(3) . .
C2 C1 O1 120.4(3) . .
C6 C1 O1 118.3(3) . .
C1 C2 C3 118.9(3) . .
C1 C2 H2 120.5 . .
C3 C2 H2 120.5 . .
C2 C3 C4 120.4(3) . .
C2 C3 H3 119.8 . .
C4 C3 H3 119.8 . .
C5 C4 C3 119.4(3) . .
C5 C4 C7 121.1(3) . .
C3 C4 C7 119.5(3) . .
C4 C5 C6 120.6(3) . .
C4 C5 H5 119.7 . .
C6 C5 H5 119.7 . .
C1 C6 C5 119.2(3) . .
C1 C6 H6 120.4 . .
C5 C6 H6 120.4 . .
O8 C7 O7 121.5(3) . .
O8 C7 C4 118.8(3) . .
O7 C7 C4 119.7(3) . .
O8 C7 Ca3 59.35(16) . 1_654
O7 C7 Ca3 62.79(15) . 1_654
C4 C7 Ca3 172.0(2) . 1_654
C13 C8 C9 121.3(3) . .
C13 C8 O3 114.1(3) . .
C9 C8 O3 124.6(3) . .
C8 C9 C10 118.3(3) . .
C8 C9 H9 120.8 . .
C10 C9 H9 120.8 . .
C11 C10 C9 121.4(3) . .
C11 C10 H10 119.3 . .
C9 C10 H10 119.3 . .
C10 C11 C12 118.9(3) . .
C10 C11 C14 121.1(3) . .
C12 C11 C14 120.0(3) . .
C13 C12 C11 120.4(3) . .
C13 C12 H12 119.8 . .
C11 C12 H12 119.8 . .
C8 C13 C12 119.7(3) . .
C8 C13 H13 120.1 . .
C12 C13 H13 120.1 . .
O12 C14 O11 121.2(3) . .
O12 C14 C11 119.6(3) . .
O11 C14 C11 119.2(3) . .
O12 C14 Ca4 62.08(15) . 1_554
O11 C14 Ca4 60.87(15) . 1_554
C11 C14 Ca4 165.2(2) . 1_554
C16 C15 C20 120.6(3) . .
C16 C15 O2 123.6(3) . .
C20 C15 O2 115.8(3) . .
C15 C16 C17 119.2(3) . .
C15 C16 H16 120.4 . .
C17 C16 H16 120.4 . .
C18 C17 C16 121.3(3) . .
C18 C17 H17 119.4 . .
C16 C17 H17 119.4 . .
C17 C18 C19 118.5(3) . .
C17 C18 C21 120.1(3) . .
C19 C18 C21 121.3(3) . .
C20 C19 C18 120.6(3) . .
C20 C19 H19 119.7 . .
C18 C19 H19 119.7 . .
C15 C20 C19 119.7(3) . .
C15 C20 H20 120.2 . .
C19 C20 H20 120.2 . .
O10 C21 O9 121.8(3) . .
O10 C21 C18 120.0(3) . .
O9 C21 C18 118.1(3) . .
O10 C21 Ca1 60.42(15) . 2_565
O9 C21 Ca1 62.53(15) . 2_565
C18 C21 Ca1 166.93(19) . 2_565
C27 C22 C23 121.8(3) . .
C27 C22 O4 115.8(3) . .
C23 C22 O4 122.4(3) . .
C22 C23 C24 118.6(3) . .
C22 C23 H23 120.7 . .
C24 C23 H23 120.7 . .
C23 C24 C25 121.0(3) . .
C23 C24 H24 119.5 . .
C25 C24 H24 119.5 . .
C26 C25 C24 118.6(3) . .
C26 C25 C28 121.5(3) . .
C24 C25 C28 119.8(3) . .
C27 C26 C25 120.8(3) . .
C27 C26 H26 119.6 . .
C25 C26 H26 119.6 . .
C22 C27 C26 119.1(3) . .
C22 C27 H27 120.4 . .
C26 C27 H27 120.4 . .
O18 C28 O17 122.1(3) . .
O18 C28 C25 119.8(3) . .
O17 C28 C25 118.2(3) . .
O18 C28 Ca4 50.95(15) . .
O17 C28 Ca4 71.45(16) . .
C25 C28 Ca4 168.6(2) . .
C34 C29 C30 122.4(3) . .
C34 C29 O5 118.1(3) . .
C30 C29 O5 119.5(3) . .
C29 C30 C31 118.6(3) . .
C29 C30 H30 120.7 . .
C31 C30 H30 120.7 . .
C30 C31 C32 120.7(3) . .
C30 C31 H31 119.7 . .
C32 C31 H31 119.7 . .
C33 C32 C31 119.1(3) . .
C33 C32 C35 120.2(3) . .
C31 C32 C35 120.7(3) . .
C32 C33 C34 121.0(3) . .
C32 C33 H33 119.5 . .
C34 C33 H33 119.5 . .
C29 C34 C33 118.3(3) . .
C29 C34 H34 120.9 . .
C33 C34 H34 120.9 . .
O15 C35 O16 124.5(3) . .
O15 C35 C32 116.9(3) . .
O16 C35 C32 118.7(3) . .
C41 C36 C37 121.5(3) . .
C41 C36 O6 118.2(3) . .
C37 C36 O6 120.2(3) . .
C38 C37 C36 118.8(3) . .
C38 C37 H37 120.6 . .
C36 C37 H37 120.6 . .
C37 C38 C39 121.4(3) . .
C37 C38 H38 119.3 . .
C39 C38 H38 119.3 . .
C38 C39 C40 118.4(3) . .
C38 C39 C42 120.9(3) . .
C40 C39 C42 120.6(3) . .
C41 C40 C39 120.9(3) . .
C41 C40 H40 119.6 . .
C39 C40 H40 119.6 . .
C36 C41 C40 119.0(3) . .
C36 C41 H41 120.5 . .
C40 C41 H41 120.5 . .
O14 C42 O13 124.9(3) . .
O14 C42 C39 118.2(3) . .
O13 C42 C39 116.9(3) . .
O19 C43 N4 124.8(6) . .
O19 C43 H43 117.6 . .
N4 C43 H43 117.6 . .
N4 C44 H44A 109.5 . .
N4 C44 H44B 109.5 . .
H44A C44 H44B 109.5 . .
N4 C44 H44C 109.5 . .
H44A C44 H44C 109.5 . .
H44B C44 H44C 109.5 . .
N4 C45 H45A 109.5 . .
N4 C45 H45B 109.5 . .
H45A C45 H45B 109.5 . .
N4 C45 H45C 109.5 . .
H45A C45 H45C 109.5 . .
H45B C45 H45C 109.5 . .
N5 C46 O20 104.5(9) . .
N5 C46 H46 127.7 . .
O20 C46 H46 127.7 . .
N5 C47 H47A 109.5 . .
N5 C47 H47B 109.5 . .
H47A C47 H47B 109.5 . .
N5 C47 H47C 109.5 . .
H47A C47 H47C 109.5 . .
H47B C47 H47C 109.5 . .
N5 C48 H48A 109.5 . .
N5 C48 H48B 109.5 . .
H48A C48 H48B 109.5 . .
N5 C48 H48C 109.5 . .
H48A C48 H48C 109.5 . .
H48B C48 H48C 109.5 . .

loop_
_geom_bond_atom_site_label_1
_geom_bond_atom_site_label_2
_geom_bond_distance
_geom_bond_site_symmetry_2
Ca1 O13 2.294(2) 2_566
Ca1 O12 2.328(2) 1_556
Ca1 O16 2.346(2) .
Ca1 O17 2.376(2) .
Ca1 O7 2.422(2) 1_456
Ca1 O10 2.527(2) 2_565
Ca1 O9 2.573(2) 2_565
Ca1 C21 2.899(3) 2_565
Ca1 Ca3 3.5945(8) .
Ca1 Ca4 3.7728(7) .
Ca1 Ca2 3.9568(7) .
Ca2 O15 2.245(2) .
Ca2 O15 2.245(2) 2_566
Ca2 O14 2.362(2) .
Ca2 O14 2.362(2) 2_566
Ca2 O10 2.417(2) 2_565
Ca2 O10 2.417(2) 1_556
Ca2 C35 3.226(3) 2_566
Ca2 Ca1 3.9568(7) 2_566
Ca3 O20 2.281(3) .
Ca3 O19 2.311(3) .
Ca3 O11 2.320(2) 2
Ca3 O9 2.379(2) 2_565
Ca3 O17 2.423(2) .
Ca3 O8 2.445(2) 1_456
Ca3 O7 2.519(2) 1_456
Ca3 C7 2.832(3) 1_456
Ca3 Ca4 3.7928(7) .
Ca4 O18 2.361(2) .
Ca4 O18 2.361(2) 2_556
Ca4 O11 2.541(2) 2
Ca4 O11 2.541(2) 1_556
Ca4 O12 2.568(2) 2
Ca4 O12 2.568(2) 1_556
Ca4 O17 2.804(2) .
Ca4 O17 2.804(2) 2_556
Ca4 O7 2.834(2) 1_456
Ca4 O7 2.834(2) 2_655
Ca4 C14 2.903(3) 2
Ca4 C14 2.903(3) 1_556
P1 N2 1.572(2) .
P1 N1 1.576(2) .
P1 O3 1.581(2) .
P1 O4 1.582(2) .
P2 N2 1.575(3) .
P2 O5 1.577(2) .
P2 N3 1.585(3) .
P2 O1 1.596(2) .
P3 N3 1.579(3) .
P3 N1 1.583(3) .
P3 O2 1.5856(19) .
P3 O6 1.591(2) .
O1 C1 1.405(3) .
O2 C15 1.400(3) .
O3 C8 1.387(4) .
O4 C22 1.405(3) .
O5 C29 1.412(3) .
O6 C36 1.412(3) .
O7 C7 1.265(4) .
O7 Ca1 2.422(2) 1_654
O7 Ca3 2.519(2) 1_654
O7 Ca4 2.834(2) 1_654
O8 C7 1.240(4) .
O8 Ca3 2.445(2) 1_654
O9 C21 1.263(4) .
O9 Ca3 2.379(2) 2_565
O9 Ca1 2.573(2) 2_565
O10 C21 1.259(4) .
O10 Ca2 2.417(2) 1_554
O10 Ca1 2.527(2) 2_565
O11 C14 1.259(4) .
O11 Ca3 2.320(2) 2
O11 Ca4 2.541(2) 1_554
O12 C14 1.244(4) .
O12 Ca1 2.328(2) 1_554
O12 Ca4 2.568(2) 1_554
O13 C42 1.254(4) .
O13 Ca1 2.294(2) 2_566
O14 C42 1.249(4) .
O15 C35 1.254(4) .
O16 C35 1.254(4) .
O17 C28 1.284(3) .
O18 C28 1.231(4) .
O19 C43 1.201(7) .
O20 C46 1.599(11) .
N4 C43 1.333(7) .
N4 C44 1.361(8) .
N4 C45 1.410(7) .
N5 C46 1.201(9) .
N5 C47 1.377(7) .
N5 C48 1.482(11) .
C1 C2 1.377(5) .
C1 C6 1.378(4) .
C2 C3 1.386(4) .
C2 H2 0.9300 .
C3 C4 1.391(4) .
C3 H3 0.9300 .
C4 C5 1.377(4) .
C4 C7 1.501(4) .
C5 C6 1.383(4) .
C5 H5 0.9300 .
C6 H6 0.9300 .
C7 Ca3 2.832(3) 1_654
C8 C13 1.375(5) .
C8 C9 1.379(4) .
C9 C10 1.386(4) .
C9 H9 0.9300 .
C10 C11 1.383(4) .
C10 H10 0.9300 .
C11 C12 1.384(4) .
C11 C14 1.498(4) .
C12 C13 1.380(5) .
C12 H12 0.9300 .
C13 H13 0.9300 .
C14 Ca4 2.903(3) 1_554
C15 C16 1.374(4) .
C15 C20 1.379(4) .
C16 C17 1.388(5) .
C16 H16 0.9300 .
C17 C18 1.380(4) .
C17 H17 0.9300 .
C18 C19 1.389(5) .
C18 C21 1.500(4) .
C19 C20 1.383(5) .
C19 H19 0.9300 .
C20 H20 0.9300 .
C21 Ca1 2.899(3) 2_565
C22 C27 1.371(5) .
C22 C23 1.374(5) .
C23 C24 1.375(4) .
C23 H23 0.9300 .
C24 C25 1.391(4) .
C24 H24 0.9300 .
C25 C26 1.383(4) .
C25 C28 1.489(4) .
C26 C27 1.372(4) .
C26 H26 0.9300 .
C27 H27 0.9300 .
C29 C34 1.370(4) .
C29 C30 1.380(4) .
C30 C31 1.387(4) .
C30 H30 0.9300 .
C31 C32 1.389(4) .
C31 H31 0.9300 .
C32 C33 1.387(5) .
C32 C35 1.504(4) .
C33 C34 1.393(4) .
C33 H33 0.9300 .
C34 H34 0.9300 .
C36 C41 1.371(5) .
C36 C37 1.383(5) .
C37 C38 1.378(5) .
C37 H37 0.9300 .
C38 C39 1.387(5) .
C38 H38 0.9300 .
C39 C40 1.390(4) .
C39 C42 1.513(4) .
C40 C41 1.388(4) .
C40 H40 0.9300 .
C41 H41 0.9300 .
C43 H43 0.9300 .
C44 H44A 0.9600 .
C44 H44B 0.9600 .
C44 H44C 0.9600 .
C45 H45A 0.9600 .
C45 H45B 0.9600 .
C45 H45C 0.9600 .
C46 H46 0.9300 .
C47 H47A 0.9600 .
C47 H47B 0.9600 .
C47 H47C 0.9600 .
C48 H48A 0.9600 .
C48 H48B 0.9600 .
C48 H48C 0.9600 .

loop_
_geom_torsion_atom_site_label_1
_geom_torsion_atom_site_label_2
_geom_torsion_atom_site_label_3
_geom_torsion_atom_site_label_4
_geom_torsion
_geom_torsion_site_symmetry_1
_geom_torsion_site_symmetry_2
_geom_torsion_site_symmetry_3
_geom_torsion_site_symmetry_4
O13 Ca1 Ca2 O15 120.24(10) 2_566 . . .
O12 Ca1 Ca2 O15 42.14(11) 1_556 . . .
O16 Ca1 Ca2 O15 -14.63(10) . . . .
O17 Ca1 Ca2 O15 -74.50(10) . . . .
O7 Ca1 Ca2 O15 177.15(13) 1_456 . . .
O10 Ca1 Ca2 O15 -123.89(11) 2_565 . . .
O9 Ca1 Ca2 O15 -139.52(9) 2_565 . . .
C21 Ca1 Ca2 O15 -130.53(10) 2_565 . . .
Ca3 Ca1 Ca2 O15 -125.42(7) . . . .
Ca4 Ca1 Ca2 O15 -20.70(8) . . . .
O13 Ca1 Ca2 O15 -59.76(10) 2_566 . . 2_566
O12 Ca1 Ca2 O15 -137.86(11) 1_556 . . 2_566
O16 Ca1 Ca2 O15 165.37(10) . . . 2_566
O17 Ca1 Ca2 O15 105.50(10) . . . 2_566
O7 Ca1 Ca2 O15 -2.85(13) 1_456 . . 2_566
O10 Ca1 Ca2 O15 56.11(11) 2_565 . . 2_566
O9 Ca1 Ca2 O15 40.48(9) 2_565 . . 2_566
C21 Ca1 Ca2 O15 49.47(10) 2_565 . . 2_566
Ca3 Ca1 Ca2 O15 54.58(7) . . . 2_566
Ca4 Ca1 Ca2 O15 159.30(8) . . . 2_566
O13 Ca1 Ca2 O14 -165.88(10) 2_566 . . .
O12 Ca1 Ca2 O14 116.03(10) 1_556 . . .
O16 Ca1 Ca2 O14 59.25(10) . . . .
O17 Ca1 Ca2 O14 -0.62(9) . . . .
O7 Ca1 Ca2 O14 -108.97(12) 1_456 . . .
O10 Ca1 Ca2 O14 -50.01(11) 2_565 . . .
O9 Ca1 Ca2 O14 -65.64(8) 2_565 . . .
C21 Ca1 Ca2 O14 -56.65(9) 2_565 . . .
Ca3 Ca1 Ca2 O14 -51.54(7) . . . .
Ca4 Ca1 Ca2 O14 53.19(8) . . . .
O13 Ca1 Ca2 O14 14.12(10) 2_566 . . 2_566
O12 Ca1 Ca2 O14 -63.97(10) 1_556 . . 2_566
O16 Ca1 Ca2 O14 -120.75(10) . . . 2_566
O17 Ca1 Ca2 O14 179.38(9) . . . 2_566
O7 Ca1 Ca2 O14 71.03(12) 1_456 . . 2_566
O10 Ca1 Ca2 O14 129.99(11) 2_565 . . 2_566
O9 Ca1 Ca2 O14 114.36(8) 2_565 . . 2_566
C21 Ca1 Ca2 O14 123.35(9) 2_565 . . 2_566
Ca3 Ca1 Ca2 O14 128.46(7) . . . 2_566
Ca4 Ca1 Ca2 O14 -126.81(8) . . . 2_566
O13 Ca1 Ca2 O10 -115.88(11) 2_566 . . 2_565
O12 Ca1 Ca2 O10 166.03(12) 1_556 . . 2_565
O16 Ca1 Ca2 O10 109.26(11) . . . 2_565
O17 Ca1 Ca2 O10 49.39(11) . . . 2_565
O7 Ca1 Ca2 O10 -58.97(13) 1_456 . . 2_565
O9 Ca1 Ca2 O10 -15.64(10) 2_565 . . 2_565
C21 Ca1 Ca2 O10 -6.65(11) 2_565 . . 2_565
Ca3 Ca1 Ca2 O10 -1.54(9) . . . 2_565
Ca4 Ca1 Ca2 O10 103.19(10) . . . 2_565
O13 Ca1 Ca2 O10 64.12(11) 2_566 . . 1_556
O12 Ca1 Ca2 O10 -13.97(12) 1_556 . . 1_556
O16 Ca1 Ca2 O10 -70.74(11) . . . 1_556
O17 Ca1 Ca2 O10 -130.61(11) . . . 1_556
O7 Ca1 Ca2 O10 121.03(13) 1_456 . . 1_556
O10 Ca1 Ca2 O10 180.000(1) 2_565 . . 1_556
O9 Ca1 Ca2 O10 164.36(10) 2_565 . . 1_556
C21 Ca1 Ca2 O10 173.35(11) 2_565 . . 1_556
Ca3 Ca1 Ca2 O10 178.46(9) . . . 1_556
Ca4 Ca1 Ca2 O10 -76.81(10) . . . 1_556
O13 Ca1 Ca2 C35 -45.52(10) 2_566 . . 2_566
O12 Ca1 Ca2 C35 -123.61(11) 1_556 . . 2_566
O16 Ca1 Ca2 C35 179.61(10) . . . 2_566
O17 Ca1 Ca2 C35 119.75(9) . . . 2_566
O7 Ca1 Ca2 C35 11.39(13) 1_456 . . 2_566
O10 Ca1 Ca2 C35 70.36(11) 2_565 . . 2_566
O9 Ca1 Ca2 C35 54.72(9) 2_565 . . 2_566
C21 Ca1 Ca2 C35 63.71(9) 2_565 . . 2_566
Ca3 Ca1 Ca2 C35 68.82(7) . . . 2_566
Ca4 Ca1 Ca2 C35 173.55(8) . . . 2_566
O13 Ca1 Ca2 Ca1 -167(100) 2_566 . . 2_566
O12 Ca1 Ca2 Ca1 114(100) 1_556 . . 2_566
O16 Ca1 Ca2 Ca1 58(100) . . . 2_566
O17 Ca1 Ca2 Ca1 -2(100) . . . 2_566
O7 Ca1 Ca2 Ca1 -111(100) 1_456 . . 2_566
O10 Ca1 Ca2 Ca1 -52(100) 2_565 . . 2_566
O9 Ca1 Ca2 Ca1 -67(100) 2_565 . . 2_566
C21 Ca1 Ca2 Ca1 -58(100) 2_565 . . 2_566
Ca3 Ca1 Ca2 Ca1 -53(100) . . . 2_566
Ca4 Ca1 Ca2 Ca1 52(100) . . . 2_566
O13 Ca1 Ca3 O20 28.40(18) 2_566 . . .
O12 Ca1 Ca3 O20 132.20(17) 1_556 . . .
O16 Ca1 Ca3 O20 -139.78(18) . . . .
O17 Ca1 Ca3 O20 -159.39(18) . . . .
O7 Ca1 Ca3 O20 85.16(18) 1_456 . . .
O10 Ca1 Ca3 O20 -58.12(17) 2_565 . . .
O9 Ca1 Ca3 O20 -35.66(18) 2_565 . . .
C21 Ca1 Ca3 O20 -52.23(17) 2_565 . . .
Ca4 Ca1 Ca3 O20 143.49(16) . . . .
Ca2 Ca1 Ca3 O20 -57.22(16) . . . .
O13 Ca1 Ca3 O19 139.89(12) 2_566 . . .
O12 Ca1 Ca3 O19 -116.31(12) 1_556 . . .
O16 Ca1 Ca3 O19 -28.29(13) . . . .
O17 Ca1 Ca3 O19 -47.90(13) . . . .
O7 Ca1 Ca3 O19 -163.35(13) 1_456 . . .
O10 Ca1 Ca3 O19 53.36(11) 2_565 . . .
O9 Ca1 Ca3 O19 75.83(12) 2_565 . . .
C21 Ca1 Ca3 O19 59.25(12) 2_565 . . .
Ca4 Ca1 Ca3 O19 -105.02(10) . . . .
Ca2 Ca1 Ca3 O19 54.26(10) . . . .
O13 Ca1 Ca3 O11 -121.67(10) 2_566 . . 2
O12 Ca1 Ca3 O11 -17.87(9) 1_556 . . 2
O16 Ca1 Ca3 O11 70.16(11) . . . 2
O17 Ca1 Ca3 O11 50.55(10) . . . 2
O7 Ca1 Ca3 O11 -64.91(10) 1_456 . . 2
O10 Ca1 Ca3 O11 151.81(8) 2_565 . . 2
O9 Ca1 Ca3 O11 174.27(10) 2_565 . . 2
C21 Ca1 Ca3 O11 157.70(9) 2_565 . . 2
Ca4 Ca1 Ca3 O11 -6.57(6) . . . 2
Ca2 Ca1 Ca3 O11 152.71(6) . . . 2
O13 Ca1 Ca3 O9 64.06(11) 2_566 . . 2_565
O12 Ca1 Ca3 O9 167.86(10) 1_556 . . 2_565
O16 Ca1 Ca3 O9 -104.11(11) . . . 2_565
O17 Ca1 Ca3 O9 -123.72(11) . . . 2_565
O7 Ca1 Ca3 O9 120.82(11) 1_456 . . 2_565
O10 Ca1 Ca3 O9 -22.46(9) 2_565 . . 2_565
C21 Ca1 Ca3 O9 -16.57(10) 2_565 . . 2_565
Ca4 Ca1 Ca3 O9 179.16(8) . . . 2_565
Ca2 Ca1 Ca3 O9 -21.56(8) . . . 2_565
O13 Ca1 Ca3 O17 -172.22(11) 2_566 . . .
O12 Ca1 Ca3 O17 -68.42(10) 1_556 . . .
O16 Ca1 Ca3 O17 19.61(11) . . . .
O7 Ca1 Ca3 O17 -115.45(11) 1_456 . . .
O10 Ca1 Ca3 O17 101.26(9) 2_565 . . .
O9 Ca1 Ca3 O17 123.72(11) 2_565 . . .
C21 Ca1 Ca3 O17 107.15(10) 2_565 . . .
Ca4 Ca1 Ca3 O17 -57.12(8) . . . .
Ca2 Ca1 Ca3 O17 102.16(8) . . . .
O13 Ca1 Ca3 O8 -40.47(11) 2_566 . . 1_456
O12 Ca1 Ca3 O8 63.33(10) 1_556 . . 1_456
O16 Ca1 Ca3 O8 151.36(11) . . . 1_456
O17 Ca1 Ca3 O8 131.75(11) . . . 1_456
O7 Ca1 Ca3 O8 16.30(11) 1_456 . . 1_456
O10 Ca1 Ca3 O8 -126.99(9) 2_565 . . 1_456
O9 Ca1 Ca3 O8 -104.53(11) 2_565 . . 1_456
C21 Ca1 Ca3 O8 -121.10(10) 2_565 . . 1_456
Ca4 Ca1 Ca3 O8 74.63(8) . . . 1_456
Ca2 Ca1 Ca3 O8 -126.09(8) . . . 1_456
O13 Ca1 Ca3 O7 -56.76(11) 2_566 . . 1_456
O12 Ca1 Ca3 O7 47.03(10) 1_556 . . 1_456
O16 Ca1 Ca3 O7 135.06(11) . . . 1_456
O17 Ca1 Ca3 O7 115.45(11) . . . 1_456
O10 Ca1 Ca3 O7 -143.29(9) 2_565 . . 1_456
O9 Ca1 Ca3 O7 -120.82(11) 2_565 . . 1_456
C21 Ca1 Ca3 O7 -137.40(10) 2_565 . . 1_456
Ca4 Ca1 Ca3 O7 58.33(8) . . . 1_456
Ca2 Ca1 Ca3 O7 -142.39(8) . . . 1_456
O13 Ca1 Ca3 C7 -44.61(10) 2_566 . . 1_456
O12 Ca1 Ca3 C7 59.19(9) 1_556 . . 1_456
O16 Ca1 Ca3 C7 147.21(11) . . . 1_456
O17 Ca1 Ca3 C7 127.60(10) . . . 1_456
O7 Ca1 Ca3 C7 12.15(10) 1_456 . . 1_456
O10 Ca1 Ca3 C7 -131.14(8) 2_565 . . 1_456
O9 Ca1 Ca3 C7 -108.67(10) 2_565 . . 1_456
C21 Ca1 Ca3 C7 -125.25(9) 2_565 . . 1_456
Ca4 Ca1 Ca3 C7 70.48(7) . . . 1_456
Ca2 Ca1 Ca3 C7 -130.24(7) . . . 1_456
O13 Ca1 Ca3 Ca4 -115.10(8) 2_566 . . .
O12 Ca1 Ca3 Ca4 -11.30(6) 1_556 . . .
O16 Ca1 Ca3 Ca4 76.73(8) . . . .
O17 Ca1 Ca3 Ca4 57.12(8) . . . .
O7 Ca1 Ca3 Ca4 -58.33(8) 1_456 . . .
O10 Ca1 Ca3 Ca4 158.38(5) 2_565 . . .
O9 Ca1 Ca3 Ca4 -179.16(8) 2_565 . . .
C21 Ca1 Ca3 Ca4 164.27(6) 2_565 . . .
Ca2 Ca1 Ca3 Ca4 159.28(2) . . . .
N2 P2 O1 C1 83.4(2) . . . .
O5 P2 O1 C1 -162.9(2) . . . .
N3 P2 O1 C1 -47.3(2) . . . .
N3 P3 O2 C15 -169.6(2) . . . .
N1 P3 O2 C15 61.1(2) . . . .
O6 P3 O2 C15 -55.2(2) . . . .
N2 P1 O3 C8 -169.8(3) . . . .
N1 P1 O3 C8 -40.9(3) . . . .
O4 P1 O3 C8 72.9(3) . . . .
N2 P1 O4 C22 -22.8(3) . . . .
N1 P1 O4 C22 -153.0(3) . . . .
O3 P1 O4 C22 87.9(3) . . . .
N2 P2 O5 C29 -34.9(3) . . . .
N3 P2 O5 C29 95.9(2) . . . .
O1 P2 O5 C29 -151.2(2) . . . .
N3 P3 O6 C36 -53.8(3) . . . .
N1 P3 O6 C36 78.1(2) . . . .
O2 P3 O6 C36 -166.3(2) . . . .
O15 Ca2 O14 C42 -88.6(3) . . . .
O15 Ca2 O14 C42 91.4(3) 2_566 . . .
O14 Ca2 O14 C42 -66(100) 2_566 . . .
O10 Ca2 O14 C42 -177.3(3) 2_565 . . .
O10 Ca2 O14 C42 2.7(3) 1_556 . . .
C35 Ca2 O14 C42 75.1(3) 2_566 . . .
Ca1 Ca2 O14 C42 30.8(3) 2_566 . . .
Ca1 Ca2 O14 C42 -149.2(3) . . . .
O15 Ca2 O15 C35 74(100) 2_566 . . .
O14 Ca2 O15 C35 -75.9(3) . . . .
O14 Ca2 O15 C35 104.1(3) 2_566 . . .
O10 Ca2 O15 C35 13.0(3) 2_565 . . .
O10 Ca2 O15 C35 -167.0(3) 1_556 . . .
C35 Ca2 O15 C35 180.0 2_566 . . .
Ca1 Ca2 O15 C35 -136.4(3) 2_566 . . .
Ca1 Ca2 O15 C35 43.6(3) . . . .
O13 Ca1 O16 C35 -48.6(3) 2_566 . . .
O12 Ca1 O16 C35 -140.1(3) 1_556 . . .
O17 Ca1 O16 C35 133.1(3) . . . .
O7 Ca1 O16 C35 171.6(2) 1_456 . . .
O10 Ca1 O16 C35 34.9(3) 2_565 . . .
O9 Ca1 O16 C35 72.0(3) 2_565 . . .
C21 Ca1 O16 C35 54.2(3) 2_565 . . .
Ca3 Ca1 O16 C35 119.8(3) . . . .
Ca4 Ca1 O16 C35 179.1(3) . . . .
Ca2 Ca1 O16 C35 1.1(3) . . . .
O13 Ca1 O17 C28 -154.3(3) 2_566 . . .
O12 Ca1 O17 C28 -62.0(3) 1_556 . . .
O16 Ca1 O17 C28 21.1(2) . . . .
O7 Ca1 O17 C28 -134.3(3) 1_456 . . .
O10 Ca1 O17 C28 102.9(2) 2_565 . . .
O9 Ca1 O17 C28 148.3(3) 2_565 . . .
C21 Ca1 O17 C28 123.6(3) 2_565 . . .
Ca3 Ca1 O17 C28 -176.3(3) . . . .
Ca4 Ca1 O17 C28 -83.2(2) . . . .
Ca2 Ca1 O17 C28 76.3(3) . . . .
O13 Ca1 O17 Ca3 22.1(3) 2_566 . . .
O12 Ca1 O17 Ca3 114.35(8) 1_556 . . .
O16 Ca1 O17 Ca3 -162.53(10) . . . .
O7 Ca1 O17 Ca3 42.00(7) 1_456 . . .
O10 Ca1 O17 Ca3 -80.76(8) 2_565 . . .
O9 Ca1 O17 Ca3 -35.35(7) 2_565 . . .
C21 Ca1 O17 Ca3 -60.10(8) 2_565 . . .
Ca4 Ca1 O17 Ca3 93.16(7) . . . .
Ca2 Ca1 O17 Ca3 -107.38(6) . . . .
O13 Ca1 O17 Ca4 -71.1(3) 2_566 . . .
O12 Ca1 O17 Ca4 21.19(7) 1_556 . . .
O16 Ca1 O17 Ca4 104.31(9) . . . .
O7 Ca1 O17 Ca4 -51.17(7) 1_456 . . .
O10 Ca1 O17 Ca4 -173.93(6) 2_565 . . .
O9 Ca1 O17 Ca4 -128.51(7) 2_565 . . .
C21 Ca1 O17 Ca4 -153.26(8) 2_565 . . .
Ca3 Ca1 O17 Ca4 -93.16(7) . . . .
Ca2 Ca1 O17 Ca4 159.45(3) . . . .
O20 Ca3 O17 C28 -67.2(8) . . . .
O19 Ca3 O17 C28 -46.2(3) . . . .
O11 Ca3 O17 C28 47.7(2) 2 . . .
O9 Ca3 O17 C28 -145.6(3) 2_565 . . .
O8 Ca3 O17 C28 118.7(3) 1_456 . . .
O7 Ca3 O17 C28 135.5(3) 1_456 . . .
C7 Ca3 O17 C28 129.3(3) 1_456 . . .
Ca1 Ca3 O17 C28 176.3(3) . . . .
Ca4 Ca3 O17 C28 82.8(2) . . . .
O20 Ca3 O17 Ca1 116.5(8) . . . .
O19 Ca3 O17 Ca1 137.51(11) . . . .
O11 Ca3 O17 Ca1 -128.55(9) 2 . . .
O9 Ca3 O17 Ca1 38.10(7) 2_565 . . .
O8 Ca3 O17 Ca1 -57.60(12) 1_456 . . .
O7 Ca3 O17 Ca1 -40.80(7) 1_456 . . .
C7 Ca3 O17 Ca1 -46.98(9) 1_456 . . .
Ca4 Ca3 O17 Ca1 -93.49(7) . . . .
O20 Ca3 O17 Ca4 -150.0(8) . . . .
O19 Ca3 O17 Ca4 -129.00(10) . . . .
O11 Ca3 O17 Ca4 -35.06(7) 2 . . .
O9 Ca3 O17 Ca4 131.59(7) 2_565 . . .
O8 Ca3 O17 Ca4 35.89(11) 1_456 . . .
O7 Ca3 O17 Ca4 52.69(6) 1_456 . . .
C7 Ca3 O17 Ca4 46.51(8) 1_456 . . .
Ca1 Ca3 O17 Ca4 93.49(7) . . . .
O18 Ca4 O17 C28 3.54(17) . . . .
O18 Ca4 O17 C28 -176.46(17) 2_556 . . .
O11 Ca4 O17 C28 -97.81(17) 2 . . .
O11 Ca4 O17 C28 82.19(17) 1_556 . . .
O12 Ca4 O17 C28 -68.88(17) 2 . . .
O12 Ca4 O17 C28 111.12(17) 1_556 . . .
O17 Ca4 O17 C28 -69(100) 2_556 . . .
O7 Ca4 O17 C28 178.26(18) 1_456 . . .
O7 Ca4 O17 C28 -1.74(18) 2_655 . . .
C14 Ca4 O17 C28 -79.89(17) 2 . . .
C14 Ca4 O17 C28 100.11(17) 1_556 . . .
O18 Ca4 O17 Ca1 -127.58(12) . . . .
O18 Ca4 O17 Ca1 52.42(12) 2_556 . . .
O11 Ca4 O17 Ca1 131.07(9) 2 . . .
O11 Ca4 O17 Ca1 -48.93(9) 1_556 . . .
O12 Ca4 O17 Ca1 160.00(7) 2 . . .
O12 Ca4 O17 Ca1 -20.00(7) 1_556 . . .
O17 Ca4 O17 Ca1 160(100) 2_556 . . .
O7 Ca4 O17 Ca1 47.14(6) 1_456 . . .
O7 Ca4 O17 Ca1 -132.86(6) 2_655 . . .
C14 Ca4 O17 Ca1 148.99(8) 2 . . .
C14 Ca4 O17 Ca1 -31.01(8) 1_556 . . .
O18 Ca4 O17 Ca3 135.26(12) . . . .
O18 Ca4 O17 Ca3 -44.74(12) 2_556 . . .
O11 Ca4 O17 Ca3 33.91(7) 2 . . .
O11 Ca4 O17 Ca3 -146.09(7) 1_556 . . .
O12 Ca4 O17 Ca3 62.83(8) 2 . . .
O12 Ca4 O17 Ca3 -117.17(8) 1_556 . . .
O17 Ca4 O17 Ca3 63(100) 2_556 . . .
O7 Ca4 O17 Ca3 -50.02(6) 1_456 . . .
O7 Ca4 O17 Ca3 129.98(6) 2_655 . . .
C14 Ca4 O17 Ca3 51.83(7) 2 . . .
C14 Ca4 O17 Ca3 -128.17(7) 1_556 . . .
O18 Ca4 O18 C28 130(100) 2_556 . . .
O11 Ca4 O18 C28 60.3(2) 2 . . .
O11 Ca4 O18 C28 -119.7(2) 1_556 . . .
O12 Ca4 O18 C28 110.6(2) 2 . . .
O12 Ca4 O18 C28 -69.4(2) 1_556 . . .
O17 Ca4 O18 C28 -3.80(18) . . . .
O17 Ca4 O18 C28 176.20(18) 2_556 . . .
O7 Ca4 O18 C28 -8.6(2) 1_456 . . .
O7 Ca4 O18 C28 171.4(2) 2_655 . . .
C14 Ca4 O18 C28 86.2(2) 2 . . .
C14 Ca4 O18 C28 -93.8(2) 1_556 . . .
O20 Ca3 O19 C43 82.6(7) . . . .
O11 Ca3 O19 C43 -167.4(7) 2 . . .
O9 Ca3 O19 C43 -18.9(7) 2_565 . . .
O17 Ca3 O19 C43 -92.5(7) . . . .
O8 Ca3 O19 C43 117.5(7) 1_456 . . .
O7 Ca3 O19 C43 -89.0(7) 1_456 . . .
C7 Ca3 O19 C43 -176.5(11) 1_456 . . .
Ca1 Ca3 O19 C43 -63.3(7) . . . .
Ca4 Ca3 O19 C43 -131.5(7) . . . .
O19 Ca3 O20 C46 -150.9(5) . . . .
O11 Ca3 O20 C46 119.2(5) 2 . . .
O9 Ca3 O20 C46 -54.7(5) 2_565 . . .
O17 Ca3 O20 C46 -129.8(7) . . . .
O8 Ca3 O20 C46 44.8(5) 1_456 . . .
O7 Ca3 O20 C46 24.6(6) 1_456 . . .
C7 Ca3 O20 C46 33.5(5) 1_456 . . .
Ca1 Ca3 O20 C46 -29.4(6) . . . .
Ca4 Ca3 O20 C46 88.8(6) . . . .
N2 P1 N1 P3 -4.8(2) . . . .
O3 P1 N1 P3 -125.34(17) . . . .
O4 P1 N1 P3 121.86(18) . . . .
N3 P3 N1 P1 7.4(2) . . . .
O2 P3 N1 P1 131.23(16) . . . .
O6 P3 N1 P1 -120.49(17) . . . .
N1 P1 N2 P2 -7.1(2) . . . .
O3 P1 N2 P2 118.57(18) . . . .
O4 P1 N2 P2 -130.27(17) . . . .
O5 P2 N2 P1 143.67(17) . . . .
N3 P2 N2 P1 15.3(2) . . . .
O1 P2 N2 P1 -111.49(18) . . . .
N1 P3 N3 P2 1.5(2) . . . .
O2 P3 N3 P2 -123.55(17) . . . .
O6 P3 N3 P2 129.90(17) . . . .
N2 P2 N3 P3 -12.5(2) . . . .
O5 P2 N3 P3 -139.52(16) . . . .
O1 P2 N3 P3 116.17(18) . . . .
P2 O1 C1 C2 -67.4(4) . . . .
P2 O1 C1 C6 114.0(3) . . . .
C6 C1 C2 C3 -4.8(5) . . . .
O1 C1 C2 C3 176.7(3) . . . .
C1 C2 C3 C4 3.2(5) . . . .
C2 C3 C4 C5 0.9(5) . . . .
C2 C3 C4 C7 -178.4(3) . . . .
C3 C4 C5 C6 -3.4(5) . . . .
C7 C4 C5 C6 175.8(3) . . . .
C2 C1 C6 C5 2.3(5) . . . .
O1 C1 C6 C5 -179.1(3) . . . .
C4 C5 C6 C1 1.9(5) . . . .
Ca3 O8 C7 O7 -9.3(3) 1_654 . . .
Ca3 O8 C7 C4 171.0(2) 1_654 . . .
Ca1 O7 C7 O8 108.0(5) 1_654 . . .
Ca3 O7 C7 O8 9.0(3) 1_654 . . .
Ca4 O7 C7 O8 -81.3(3) 1_654 . . .
Ca1 O7 C7 C4 -72.3(5) 1_654 . . .
Ca3 O7 C7 C4 -171.4(2) 1_654 . . .
Ca4 O7 C7 C4 98.3(3) 1_654 . . .
Ca1 O7 C7 Ca3 99.0(4) 1_654 . . 1_654
Ca4 O7 C7 Ca3 -90.35(12) 1_654 . . 1_654
C5 C4 C7 O8 -165.3(3) . . . .
C3 C4 C7 O8 13.9(5) . . . .
C5 C4 C7 O7 15.1(5) . . . .
C3 C4 C7 O7 -165.7(3) . . . .
C5 C4 C7 Ca3 -90.6(16) . . . 1_654
C3 C4 C7 Ca3 88.6(16) . . . 1_654
P1 O3 C8 C13 165.5(3) . . . .
P1 O3 C8 C9 -15.8(5) . . . .
C13 C8 C9 C10 -0.6(5) . . . .
O3 C8 C9 C10 -179.1(3) . . . .
C8 C9 C10 C11 1.0(5) . . . .
C9 C10 C11 C12 -1.1(5) . . . .
C9 C10 C11 C14 179.2(3) . . . .
C10 C11 C12 C13 0.8(5) . . . .
C14 C11 C12 C13 -179.5(3) . . . .
C9 C8 C13 C12 0.2(6) . . . .
O3 C8 C13 C12 179.0(3) . . . .
C11 C12 C13 C8 -0.3(6) . . . .
Ca1 O12 C14 O11 -142.0(7) 1_554 . . .
Ca4 O12 C14 O11 15.4(3) 1_554 . . .
Ca1 O12 C14 C11 39.4(10) 1_554 . . .
Ca4 O12 C14 C11 -163.2(2) 1_554 . . .
Ca1 O12 C14 Ca4 -157.4(9) 1_554 . . 1_554
Ca3 O11 C14 O12 -168.0(5) 2 . . .
Ca4 O11 C14 O12 -15.6(3) 1_554 . . .
Ca3 O11 C14 C11 10.6(9) 2 . . .
Ca4 O11 C14 C11 163.0(2) 1_554 . . .
Ca3 O11 C14 Ca4 -152.4(7) 2 . . 1_554
C10 C11 C14 O12 14.8(4) . . . .
C12 C11 C14 O12 -164.9(3) . . . .
C10 C11 C14 O11 -163.9(3) . . . .
C12 C11 C14 O11 16.4(5) . . . .
C10 C11 C14 Ca4 -77.6(9) . . . 1_554
C12 C11 C14 Ca4 102.7(8) . . . 1_554
P3 O2 C15 C16 -31.4(4) . . . .
P3 O2 C15 C20 150.5(3) . . . .
C20 C15 C16 C17 -0.1(5) . . . .
O2 C15 C16 C17 -178.0(3) . . . .
C15 C16 C17 C18 -1.7(6) . . . .
C16 C17 C18 C19 1.7(5) . . . .
C16 C17 C18 C21 -175.9(3) . . . .
C17 C18 C19 C20 0.0(5) . . . .
C21 C18 C19 C20 177.6(3) . . . .
C16 C15 C20 C19 1.7(6) . . . .
O2 C15 C20 C19 179.9(3) . . . .
C18 C19 C20 C15 -1.7(6) . . . .
Ca2 O10 C21 O9 134.3(4) 1_554 . . .
Ca1 O10 C21 O9 -12.5(3) 2_565 . . .
Ca2 O10 C21 C18 -48.2(6) 1_554 . . .
Ca1 O10 C21 C18 164.9(2) 2_565 . . .
Ca2 O10 C21 Ca1 146.8(5) 1_554 . . 2_565
Ca3 O9 C21 O10 109.6(3) 2_565 . . .
Ca1 O9 C21 O10 12.2(3) 2_565 . . .
Ca3 O9 C21 C18 -67.9(4) 2_565 . . .
Ca1 O9 C21 C18 -165.2(2) 2_565 . . .
Ca3 O9 C21 Ca1 97.4(3) 2_565 . . 2_565
C17 C18 C21 O10 -19.2(4) . . . .
C19 C18 C21 O10 163.2(3) . . . .
C17 C18 C21 O9 158.3(3) . . . .
C19 C18 C21 O9 -19.3(4) . . . .
C17 C18 C21 Ca1 68.9(10) . . . 2_565
C19 C18 C21 Ca1 -108.7(9) . . . 2_565
P1 O4 C22 C27 133.0(3) . . . .
P1 O4 C22 C23 -48.9(4) . . . .
C27 C22 C23 C24 -0.9(5) . . . .
O4 C22 C23 C24 -178.9(3) . . . .
C22 C23 C24 C25 0.7(5) . . . .
C23 C24 C25 C26 0.2(5) . . . .
C23 C24 C25 C28 -178.7(3) . . . .
C24 C25 C26 C27 -0.9(5) . . . .
C28 C25 C26 C27 178.0(3) . . . .
C23 C22 C27 C26 0.2(5) . . . .
O4 C22 C27 C26 178.3(3) . . . .
C25 C26 C27 C22 0.7(5) . . . .
Ca4 O18 C28 O17 7.5(4) . . . .
Ca4 O18 C28 C25 -172.0(2) . . . .
Ca1 O17 C28 O18 81.8(4) . . . .
Ca3 O17 C28 O18 -93.4(4) . . . .
Ca4 O17 C28 O18 -6.1(3) . . . .
Ca1 O17 C28 C25 -98.8(3) . . . .
Ca3 O17 C28 C25 86.1(3) . . . .
Ca4 O17 C28 C25 173.3(3) . . . .
Ca1 O17 C28 Ca4 87.85(19) . . . .
Ca3 O17 C28 Ca4 -87.3(2) . . . .
C26 C25 C28 O18 -164.4(3) . . . .
C24 C25 C28 O18 14.4(5) . . . .
C26 C25 C28 O17 16.1(4) . . . .
C24 C25 C28 O17 -165.0(3) . . . .
C26 C25 C28 Ca4 162.3(9) . . . .
C24 C25 C28 Ca4 -18.8(12) . . . .
O18 Ca4 C28 O18 180.0 2_556 . . .
O11 Ca4 C28 O18 -114.6(2) 2 . . .
O11 Ca4 C28 O18 65.4(2) 1_556 . . .
O12 Ca4 C28 O18 -70.4(2) 2 . . .
O12 Ca4 C28 O18 109.6(2) 1_556 . . .
O17 Ca4 C28 O18 173.3(3) . . . .
O17 Ca4 C28 O18 -6.7(3) 2_556 . . .
O7 Ca4 C28 O18 171.8(2) 1_456 . . .
O7 Ca4 C28 O18 -8.2(2) 2_655 . . .
C14 Ca4 C28 O18 -90.0(2) 2 . . .
C14 Ca4 C28 O18 90.0(2) 1_556 . . .
O18 Ca4 C28 O17 -173.3(3) . . . .
O18 Ca4 C28 O17 6.7(3) 2_556 . . .
O11 Ca4 C28 O17 72.02(16) 2 . . .
O11 Ca4 C28 O17 -107.98(16) 1_556 . . .
O12 Ca4 C28 O17 116.23(16) 2 . . .
O12 Ca4 C28 O17 -63.77(16) 1_556 . . .
O17 Ca4 C28 O17 180.0 2_556 . . .
O7 Ca4 C28 O17 -1.50(16) 1_456 . . .
O7 Ca4 C28 O17 178.50(16) 2_655 . . .
C14 Ca4 C28 O17 96.69(17) 2 . . .
C14 Ca4 C28 O17 -83.31(17) 1_556 . . .
O18 Ca4 C28 C25 37.8(10) . . . .
O18 Ca4 C28 C25 -142.2(10) 2_556 . . .
O11 Ca4 C28 C25 -76.8(11) 2 . . .
O11 Ca4 C28 C25 103.2(11) 1_556 . . .
O12 Ca4 C28 C25 -32.6(11) 2 . . .
O12 Ca4 C28 C25 147.4(11) 1_556 . . .
O17 Ca4 C28 C25 -148.9(12) . . . .
O17 Ca4 C28 C25 31.1(12) 2_556 . . .
O7 Ca4 C28 C25 -150.4(11) 1_456 . . .
O7 Ca4 C28 C25 29.6(11) 2_655 . . .
C14 Ca4 C28 C25 -52.2(11) 2 . . .
C14 Ca4 C28 C25 127.8(11) 1_556 . . .
P2 O5 C29 C34 -102.9(3) . . . .
P2 O5 C29 C30 79.3(3) . . . .
C34 C29 C30 C31 0.2(5) . . . .
O5 C29 C30 C31 177.9(3) . . . .
C29 C30 C31 C32 0.0(5) . . . .
C30 C31 C32 C33 -0.7(5) . . . .
C30 C31 C32 C35 178.1(3) . . . .
C31 C32 C33 C34 1.3(5) . . . .
C35 C32 C33 C34 -177.6(3) . . . .
C30 C29 C34 C33 0.4(5) . . . .
O5 C29 C34 C33 -177.4(3) . . . .
C32 C33 C34 C29 -1.1(5) . . . .
Ca2 O15 C35 O16 -63.1(5) . . . .
Ca2 O15 C35 C32 117.5(3) . . . .
Ca1 O16 C35 O15 27.4(5) . . . .
Ca1 O16 C35 C32 -153.2(2) . . . .
C33 C32 C35 O15 -10.7(4) . . . .
C31 C32 C35 O15 170.5(3) . . . .
C33 C32 C35 O16 169.8(3) . . . .
C31 C32 C35 O16 -9.0(5) . . . .
P3 O6 C36 C41 110.3(3) . . . .
P3 O6 C36 C37 -73.6(4) . . . .
C41 C36 C37 C38 -1.5(5) . . . .
O6 C36 C37 C38 -177.5(3) . . . .
C36 C37 C38 C39 1.7(6) . . . .
C37 C38 C39 C40 -0.5(5) . . . .
C37 C38 C39 C42 180.0(3) . . . .
C38 C39 C40 C41 -0.9(5) . . . .
C42 C39 C40 C41 178.6(3) . . . .
C37 C36 C41 C40 0.1(5) . . . .
O6 C36 C41 C40 176.2(3) . . . .
C39 C40 C41 C36 1.1(5) . . . .
Ca2 O14 C42 O13 -32.8(5) . . . .
Ca2 O14 C42 C39 147.7(2) . . . .
Ca1 O13 C42 O14 -2.1(5) 2_566 . . .
Ca1 O13 C42 C39 177.5(2) 2_566 . . .
C38 C39 C42 O14 25.1(5) . . . .
C40 C39 C42 O14 -154.3(3) . . . .
C38 C39 C42 O13 -154.4(3) . . . .
C40 C39 C42 O13 26.1(4) . . . .
Ca3 O19 C43 N4 167.2(4) . . . .
C44 N4 C43 O19 3.9(9) . . . .
C45 N4 C43 O19 179.7(6) . . . .
C47 N5 C46 O20 174.5(5) . . . .
C48 N5 C46 O20 1.6(8) . . . .
Ca3 O20 C46 N5 -110.3(5) . . . .
